data_7055184
loop_
_publ_author_name
'Banerjee, Kaustuv'
'Biradha, Kumar'

_publ_section_title
;
 Two-dimensional coordination polymers and metal--organic gels of
 symmetrical and unsymmetrical dipyridyl \b-diketones: luminescence, dye
 absorption and mechanical properties
;
_journal_issue 3
_journal_name_full 'New J. Chem.'
_journal_page_first 1997
_journal_paper_doi 10.1039/C5NJ02193F
_journal_volume 40
_journal_year 2016
_chemical_formula_sum 'C26 H18 N4 O4 Zn'
_chemical_formula_weight 515.81
_chemical_name_systematic
; 
 ? 
;
_space_group_IT_number 14
_symmetry_cell_setting monoclinic
_symmetry_space_group_name_Hall '-P 2yn'
_symmetry_space_group_name_H-M 'P 1 21/n 1'
_atom_sites_solution_hydrogens geom
_atom_sites_solution_primary direct
_atom_sites_solution_secondary difmap
_audit_creation_method SHELXL-97
_audit_update_record
;
2015-03-11 deposited with the CCDC.
2015-11-25 downloaded from the CCDC.
;
_cell_angle_alpha 90.00
_cell_angle_beta 109.741(7)
_cell_angle_gamma 90.00
_cell_formula_units_Z 2
_cell_length_a 9.289(2)
_cell_length_b 9.986(3)
_cell_length_c 13.136(3)
_cell_measurement_temperature 293(2)
_cell_volume 1146.9(5)
_computing_structure_refinement 'SHELXL-97 (Sheldrick, 1997)'
_computing_structure_solution 'SHELXS-97 (Sheldrick, 1990)'
_diffrn_ambient_temperature 293(2)
_diffrn_measured_fraction_theta_full 0.969
_diffrn_measured_fraction_theta_max 0.969
_diffrn_radiation_monochromator graphite
_diffrn_radiation_source 'fine-focus sealed tube'
_diffrn_radiation_type MoK\a
_diffrn_radiation_wavelength 0.71073
_diffrn_reflns_av_R_equivalents 0.0318
_diffrn_reflns_av_sigmaI/netI 0.0266
_diffrn_reflns_limit_h_max 12
_diffrn_reflns_limit_h_min -12
_diffrn_reflns_limit_k_max 12
_diffrn_reflns_limit_k_min -13
_diffrn_reflns_limit_l_max 17
_diffrn_reflns_limit_l_min -18
_diffrn_reflns_number 15235
_diffrn_reflns_theta_full 29.78
_diffrn_reflns_theta_max 29.78
_diffrn_reflns_theta_min 2.36
_exptl_absorpt_coefficient_mu 1.112
_exptl_absorpt_correction_T_max 0.837
_exptl_absorpt_correction_T_min 0.801
_exptl_absorpt_correction_type empirical
_exptl_absorpt_process_details sadabs
_exptl_crystal_colour 'Pale Yellow'
_exptl_crystal_density_diffrn 1.494
_exptl_crystal_density_method 'not measured'
_exptl_crystal_description Blocks
_exptl_crystal_F_000 528
_exptl_crystal_size_max 0.20
_exptl_crystal_size_mid 0.18
_exptl_crystal_size_min 0.16
_refine_diff_density_max 0.382
_refine_diff_density_min -0.255
_refine_diff_density_rms 0.066
_refine_ls_extinction_method none
_refine_ls_goodness_of_fit_ref 0.841
_refine_ls_hydrogen_treatment mixed
_refine_ls_matrix_type full
_refine_ls_number_parameters 160
_refine_ls_number_reflns 3172
_refine_ls_number_restraints 0
_refine_ls_restrained_S_all 0.841
_refine_ls_R_factor_all 0.0447
_refine_ls_R_factor_gt 0.0322
_refine_ls_shift/su_max 0.000
_refine_ls_shift/su_mean 0.000
_refine_ls_structure_factor_coef Fsqd
_refine_ls_weighting_details 'calc w=1/[\s^2^(Fo^2^)+(0.1000P)^2^+0.0000P] where P=(Fo^2^+2Fc^2^)/3'
_refine_ls_weighting_scheme calc
_refine_ls_wR_factor_gt 0.1019
_refine_ls_wR_factor_ref 0.1129
_reflns_number_gt 2525
_reflns_number_total 3172
_reflns_threshold_expression >2sigma(I)
_cod_data_source_file c5nj02193f2.cif
_cod_data_source_block 3
_cod_depositor_comments
;
The following automatic conversions were performed:

'_symmetry_cell_setting' value 'Monoclinic' changed to 'monoclinic'
according to
/usr/data/users/saulius/crontab/automatic-downloads/rss-feeds/RSC/lib/dictionaries/cif_core.dic
dictionary named 'cif_core.dic' version 2.4.2 from 2011-04-26.

Automatic conversion script
Id: cif_fix_values 4268 2015-11-12 08:31:59Z antanas 

 Adding full bibliography for 7055182--7055186.cif.
;
_cod_original_sg_symbol_H-M P2(1)/n
_cod_database_code 7055184

loop_
_symmetry_equiv_pos_as_xyz
'x, y, z'
'-x+1/2, y+1/2, -z+1/2'
'-x, -y, -z'
'x-1/2, -y-1/2, z-1/2'

loop_
_atom_site_label
_atom_site_type_symbol
_atom_site_fract_x
_atom_site_fract_y
_atom_site_fract_z
_atom_site_U_iso_or_equiv
_atom_site_adp_type
_atom_site_occupancy
_atom_site_symmetry_multiplicity
_atom_site_calc_flag
_atom_site_refinement_flags
Zn1 Zn 0.0000 0.0000 0.0000 0.02636(11) Uani 1 2 d S
O1 O -0.09220(15) 0.15190(11) 0.06455(9) 0.0339(3) Uani 1 1 d .
O2 O -0.03071(14) 0.11644(12) -0.13604(9) 0.0328(3) Uani 1 1 d .
C1 C -0.12644(18) 0.26802(16) 0.02516(12) 0.0274(3) Uani 1 1 d .
C2 C -0.1310(2) 0.30962(17) -0.07769(13) 0.0362(4) Uani 1 1 d .
H2 H -0.1638 0.3967 -0.0981 0.043 Uiso 1 1 calc R
C3 C -0.09059(17) 0.23175(16) -0.15280(12) 0.0275(3) Uani 1 1 d .
N11 N -0.27664(16) 0.41049(16) -0.41785(11) 0.0332(3) Uani 1 1 d .
C11 C -0.11886(18) 0.28659(16) -0.26403(12) 0.0280(3) Uani 1 1 d .
C12 C -0.24351(19) 0.36741(17) -0.31576(13) 0.0320(4) Uani 1 1 d .
H12 H -0.3073 0.3930 -0.2778 0.038 Uiso 1 1 calc R
C13 C -0.1813(2) 0.3780(2) -0.46981(14) 0.0381(4) Uani 1 1 d .
H13 H -0.2018 0.4095 -0.5399 0.046 Uiso 1 1 calc R
C14 C -0.0530(2) 0.2996(2) -0.42422(14) 0.0416(4) Uani 1 1 d .
H14 H 0.0126 0.2804 -0.4624 0.050 Uiso 1 1 calc R
C15 C -0.0240(2) 0.25051(19) -0.32118(14) 0.0362(4) Uani 1 1 d .
H15 H 0.0586 0.1936 -0.2903 0.043 Uiso 1 1 calc R
N21 N -0.1434(2) 0.41597(17) 0.28290(12) 0.0433(4) Uani 1 1 d .
C21 C -0.16712(19) 0.36530(16) 0.09820(13) 0.0305(3) Uani 1 1 d .
C22 C -0.1102(2) 0.34250(18) 0.20914(14) 0.0352(4) Uani 1 1 d .
H22 H -0.0439 0.2706 0.2337 0.042 Uiso 1 1 calc R
C23 C -0.2378(3) 0.5185(2) 0.2469(2) 0.0462(5) Uani 1 1 d .
H23 H -0.2656 0.5694 0.2966 0.055 Uiso 1 1 calc R
C24 C -0.2964(3) 0.5526(2) 0.13944(18) 0.0556(6) Uani 1 1 d .
H24 H -0.3594 0.6272 0.1178 0.067 Uiso 1 1 calc R
C25 C -0.2613(3) 0.4762(2) 0.06404(18) 0.0478(5) Uani 1 1 d .
H25 H -0.3002 0.4984 -0.0089 0.057 Uiso 1 1 calc R

loop_
_atom_site_aniso_label
_atom_site_aniso_U_11
_atom_site_aniso_U_22
_atom_site_aniso_U_33
_atom_site_aniso_U_23
_atom_site_aniso_U_13
_atom_site_aniso_U_12
Zn1 0.03762(18) 0.02141(16) 0.01652(15) 0.00014(8) 0.00453(11) 0.00000(9)
O1 0.0532(7) 0.0262(6) 0.0245(5) 0.0020(5) 0.0160(5) 0.0041(5)
O2 0.0467(7) 0.0285(6) 0.0223(5) 0.0053(4) 0.0106(5) 0.0073(5)
C1 0.0345(7) 0.0270(8) 0.0202(7) -0.0002(6) 0.0085(6) 0.0018(6)
C2 0.0574(11) 0.0285(8) 0.0241(7) 0.0046(6) 0.0158(7) 0.0096(7)
C3 0.0317(7) 0.0293(8) 0.0188(6) 0.0038(6) 0.0049(5) 0.0002(6)
N11 0.0409(7) 0.0380(8) 0.0192(6) 0.0071(5) 0.0084(5) 0.0084(6)
C11 0.0334(7) 0.0300(8) 0.0195(6) 0.0037(6) 0.0074(5) 0.0019(6)
C12 0.0378(8) 0.0379(9) 0.0214(7) 0.0057(7) 0.0115(6) 0.0078(7)
C13 0.0498(10) 0.0446(10) 0.0213(7) 0.0073(7) 0.0136(7) 0.0062(8)
C14 0.0476(10) 0.0549(11) 0.0277(8) 0.0040(8) 0.0200(7) 0.0103(9)
C15 0.0396(8) 0.0420(10) 0.0278(8) 0.0060(7) 0.0125(6) 0.0107(7)
N21 0.0633(10) 0.0413(9) 0.0296(8) -0.0052(7) 0.0214(7) -0.0021(8)
C21 0.0417(8) 0.0261(8) 0.0259(7) -0.0005(6) 0.0141(6) -0.0016(6)
C22 0.0497(10) 0.0319(8) 0.0261(8) 0.0008(7) 0.0156(7) 0.0014(7)
C23 0.0681(15) 0.0360(10) 0.0432(12) -0.0084(8) 0.0300(11) -0.0005(9)
C24 0.0816(16) 0.0434(12) 0.0481(12) 0.0051(10) 0.0302(11) 0.0251(12)
C25 0.0727(15) 0.0429(11) 0.0302(10) 0.0061(8) 0.0204(10) 0.0190(10)

loop_
_atom_type_symbol
_atom_type_description
_atom_type_scat_dispersion_real
_atom_type_scat_dispersion_imag
_atom_type_scat_source
C C 0.0033 0.0016 'International Tables Vol C Tables 4.2.6.8 and 6.1.1.4'
H H 0.0000 0.0000 'International Tables Vol C Tables 4.2.6.8 and 6.1.1.4'
N N 0.0061 0.0033 'International Tables Vol C Tables 4.2.6.8 and 6.1.1.4'
O O 0.0106 0.0060 'International Tables Vol C Tables 4.2.6.8 and 6.1.1.4'
Zn Zn 0.2839 1.4301 'International Tables Vol C Tables 4.2.6.8 and 6.1.1.4'

loop_
_geom_angle_atom_site_label_1
_geom_angle_atom_site_label_2
_geom_angle_atom_site_label_3
_geom_angle
_geom_angle_site_symmetry_1
_geom_angle_site_symmetry_3
O1 Zn1 O1 180.00(7) . 3
O1 Zn1 O2 90.78(5) . 3
O1 Zn1 O2 89.22(5) 3 3
O1 Zn1 O2 89.22(5) . .
O1 Zn1 O2 90.78(5) 3 .
O2 Zn1 O2 180.00(6) 3 .
O1 Zn1 N11 87.30(6) . 4_666
O1 Zn1 N11 92.70(6) 3 4_666
O2 Zn1 N11 88.42(5) 3 4_666
O2 Zn1 N11 91.58(5) . 4_666
O1 Zn1 N11 92.70(6) . 2_444
O1 Zn1 N11 87.30(6) 3 2_444
O2 Zn1 N11 91.58(5) 3 2_444
O2 Zn1 N11 88.42(5) . 2_444
N11 Zn1 N11 180.00(8) 4_666 2_444
C1 O1 Zn1 126.04(10) . .
C3 O2 Zn1 125.87(10) . .
O1 C1 C2 125.99(15) . .
O1 C1 C21 114.49(14) . .
C2 C1 C21 119.51(14) . .
C1 C2 C3 125.86(15) . .
O2 C3 C2 126.03(14) . .
O2 C3 C11 115.11(14) . .
C2 C3 C11 118.86(14) . .
C13 N11 C12 117.91(14) . .
C13 N11 Zn1 122.26(11) . 2_454
C12 N11 Zn1 119.00(11) . 2_454
C15 C11 C12 117.71(14) . .
C15 C11 C3 119.97(14) . .
C12 C11 C3 122.21(14) . .
N11 C12 C11 123.25(15) . .
N11 C13 C14 122.88(16) . .
C15 C14 C13 118.74(17) . .
C14 C15 C11 119.40(16) . .
C23 N21 C22 116.97(17) . .
C25 C21 C22 116.38(17) . .
C25 C21 C1 125.24(16) . .
C22 C21 C1 118.36(15) . .
N21 C22 C21 124.91(17) . .
N21 C23 C24 122.8(2) . .
C23 C24 C25 119.7(2) . .
C24 C25 C21 119.2(2) . .

loop_
_geom_bond_atom_site_label_1
_geom_bond_atom_site_label_2
_geom_bond_distance
_geom_bond_site_symmetry_2
Zn1 O1 2.0601(12) .
Zn1 O1 2.0601(12) 3
Zn1 O2 2.0694(12) 3
Zn1 O2 2.0694(12) .
Zn1 N11 2.1807(14) 4_666
Zn1 N11 2.1807(14) 2_444
O1 C1 1.2659(19) .
O2 C3 1.265(2) .
C1 C2 1.400(2) .
C1 C21 1.501(2) .
C2 C3 1.403(2) .
C3 C11 1.498(2) .
N11 C13 1.328(2) .
N11 C12 1.341(2) .
N11 Zn1 2.1807(14) 2_454
C11 C15 1.385(2) .
C11 C12 1.386(2) .
C13 C14 1.383(3) .
C14 C15 1.378(2) .
N21 C23 1.327(3) .
N21 C22 1.332(2) .
C21 C25 1.388(3) .
C21 C22 1.391(2) .
C23 C24 1.373(3) .
C24 C25 1.374(3) .
